data_7207077
loop_
_publ_author_name
'Liu, Guang-Zhen'
'Li, Shi-Hui'
'Wang, Li-Ya'

_publ_section_title
;
 Five M(ii) coordination polymers assembled from various polynuclear units
 spaced by semirigid carboxyphenylpropionate and N-donor coligand
;
_journal_issue 3
_journal_name_full CrystEngComm
_journal_page_first 880
_journal_paper_doi 10.1039/c1ce05926b
_journal_volume 14
_journal_year 2012
_chemical_formula_sum 'C56 H56 Cd3 N4 O14'
_chemical_formula_weight 1346.25
_chemical_name_systematic
;
?
;
_space_group_IT_number 14
_symmetry_cell_setting monoclinic
_symmetry_space_group_name_Hall '-P 2yn'
_symmetry_space_group_name_H-M 'P 1 21/n 1'
_atom_sites_solution_hydrogens geom
_atom_sites_solution_primary direct
_atom_sites_solution_secondary difmap
_audit_creation_method SHELXL-97
_cell_angle_alpha 90.00
_cell_angle_beta 92.5750(10)
_cell_angle_gamma 90.00
_cell_formula_units_Z 4
_cell_length_a 19.2973(12)
_cell_length_b 15.0215(9)
_cell_length_c 19.6662(12)
_cell_measurement_reflns_used 9909
_cell_measurement_temperature 296(2)
_cell_measurement_theta_max 26.02
_cell_measurement_theta_min 2.48
_cell_volume 5695.0(6)
_computing_cell_refinement 'Bruker SMART'
_computing_data_collection 'Bruker SMART'
_computing_data_reduction 'Bruker SAINT'
_computing_molecular_graphics 'Bruker SHELXTL'
_computing_publication_material 'Bruker SHELXTL'
_computing_structure_refinement 'SHELXL-97 (Sheldrick, 1997)'
_computing_structure_solution 'SHELXS-97 (Sheldrick, 1990)'
_diffrn_ambient_temperature 296(2)
_diffrn_measured_fraction_theta_full 0.999
_diffrn_measured_fraction_theta_max 0.999
_diffrn_measurement_device_type 'CCD area detector'
_diffrn_measurement_method 'phi and omega scans'
_diffrn_radiation_monochromator graphite
_diffrn_radiation_source 'fine-focus sealed tube'
_diffrn_radiation_type MoK\a
_diffrn_radiation_wavelength 0.71073
_diffrn_reflns_av_R_equivalents 0.0299
_diffrn_reflns_av_sigmaI/netI 0.0275
_diffrn_reflns_limit_h_max 23
_diffrn_reflns_limit_h_min -23
_diffrn_reflns_limit_k_max 18
_diffrn_reflns_limit_k_min -18
_diffrn_reflns_limit_l_max 23
_diffrn_reflns_limit_l_min -23
_diffrn_reflns_number 42833
_diffrn_reflns_theta_full 25.50
_diffrn_reflns_theta_max 25.50
_diffrn_reflns_theta_min 2.48
_diffrn_standards_decay_% 0
_diffrn_standards_interval_count 0
_diffrn_standards_interval_time 0
_diffrn_standards_number 0
_exptl_absorpt_coefficient_mu 1.177
_exptl_absorpt_correction_T_max 0.8815
_exptl_absorpt_correction_T_min 0.7736
_exptl_absorpt_correction_type multi-scan
_exptl_absorpt_process_details adabs
_exptl_crystal_colour colourless
_exptl_crystal_density_diffrn 1.570
_exptl_crystal_density_method 'not measured'
_exptl_crystal_description block
_exptl_crystal_F_000 2704
_exptl_crystal_size_max 0.23
_exptl_crystal_size_mid 0.15
_exptl_crystal_size_min 0.11
_refine_diff_density_max 0.966
_refine_diff_density_min -0.475
_refine_diff_density_rms 0.064
_refine_ls_extinction_method none
_refine_ls_goodness_of_fit_ref 1.056
_refine_ls_hydrogen_treatment constr
_refine_ls_matrix_type full
_refine_ls_number_parameters 799
_refine_ls_number_reflns 10597
_refine_ls_number_restraints 0
_refine_ls_restrained_S_all 1.056
_refine_ls_R_factor_all 0.0490
_refine_ls_R_factor_gt 0.0338
_refine_ls_shift/su_max 0.002
_refine_ls_shift/su_mean 0.000
_refine_ls_structure_factor_coef Fsqd
_refine_ls_weighting_details 'calc w=1/[\s^2^(Fo^2^)+(0.0437P)^2^+2.2349P] where P=(Fo^2^+2Fc^2^)/3'
_refine_ls_weighting_scheme calc
_refine_ls_wR_factor_gt 0.0826
_refine_ls_wR_factor_ref 0.0885
_reflns_number_gt 8111
_reflns_number_total 10597
_reflns_threshold_expression >2sigma(I)
_cod_data_source_file c1ce05926b.txt
_cod_data_source_block 5
_cod_depositor_comments
;
The following automatic conversions were performed:

'_symmetry_cell_setting' value 'Monoclinic' changed to 'monoclinic'
according to /home/saulius/struct/CIF-dictionaries/cif_core.dic
dictionary named 'cif_core.dic' version 2.4.1 from 2010-06-29.

Automatic conversion script
Id: cif_fix_values 1715 2011-07-08 13:25:40Z adriana 
;
_cod_original_sg_symbol_H-M P2(1)/n
_cod_database_code 7207077

loop_
_symmetry_equiv_pos_as_xyz
'x, y, z'
'-x+1/2, y+1/2, -z+1/2'
'-x, -y, -z'
'x-1/2, -y-1/2, z-1/2'

loop_
_atom_site_label
_atom_site_type_symbol
_atom_site_fract_x
_atom_site_fract_y
_atom_site_fract_z
_atom_site_U_iso_or_equiv
_atom_site_adp_type
_atom_site_occupancy
_atom_site_symmetry_multiplicity
_atom_site_calc_flag
_atom_site_refinement_flags
_atom_site_disorder_assembly
_atom_site_disorder_group
O9 O 0.6873(17) 0.424(3) 0.7846(15) 0.062(7) Uani 0.508(6) 1 d P A 1
O10 O 0.6072(16) 0.3370(16) 0.7916(14) 0.046(4) Uani 0.508(6) 1 d P A 1
O11 O 0.7063(7) 0.6847(16) 1.1950(16) 0.052(3) Uani 0.508(6) 1 d P . 1
O12 O 0.5990(15) 0.7414(19) 1.1657(16) 0.048(3) Uani 0.508(6) 1 d P . 1
C47 C 0.6265(6) 0.4610(7) 0.8718(5) 0.056(6) Uani 0.508(6) 1 d PG A 1
C48 C 0.5728(5) 0.4408(4) 0.9139(4) 0.083(3) Uani 0.508(6) 1 d PG A 1
H48 H 0.5449 0.3913 0.9048 0.100 Uiso 0.508(6) 1 calc PR A 1
C49 C 0.5606(4) 0.4945(5) 0.9696(3) 0.109(4) Uani 0.508(6) 1 d PG A 1
H49 H 0.5246 0.4810 0.9978 0.131 Uiso 0.508(6) 1 calc PR A 1
C50 C 0.6022(5) 0.5685(5) 0.9833(3) 0.076(3) Uani 0.508(6) 1 d PG A 1
C51 C 0.6560(5) 0.5887(5) 0.9412(5) 0.071(4) Uani 0.508(6) 1 d PG A 1
H51 H 0.6838 0.6382 0.9503 0.085 Uiso 0.508(6) 1 calc PR A 1
C52 C 0.6681(6) 0.5350(8) 0.8854(6) 0.107(8) Uani 0.508(6) 1 d PG A 1
H52 H 0.7041 0.5485 0.8572 0.128 Uiso 0.508(6) 1 calc PR A 1
C53 C 0.6382(18) 0.4063(17) 0.8105(16) 0.046(8) Uani 0.508(6) 1 d P A 1
C54 C 0.5908(7) 0.6269(8) 1.0468(6) 0.087(4) Uani 0.508(6) 1 d P A 1
H54A H 0.5891 0.6890 1.0334 0.105 Uiso 0.508(6) 1 calc PR A 1
H54B H 0.5465 0.6118 1.0653 0.105 Uiso 0.508(6) 1 calc PR A 1
C55 C 0.6452(8) 0.6145(9) 1.0985(6) 0.071(4) Uani 0.508(6) 1 d P A 1
H55A H 0.6892 0.6157 1.0764 0.085 Uiso 0.508(6) 1 calc PR A 1
H55B H 0.6401 0.5554 1.1175 0.085 Uiso 0.508(6) 1 calc PR A 1
C56 C 0.6501(16) 0.684(2) 1.1602(14) 0.040(6) Uani 0.508(6) 1 d P A 1
O9' O 0.6838(8) 0.6896(19) 1.1904(17) 0.066(5) Uani 0.492(6) 1 d P . 2
O10' O 0.5804(15) 0.729(2) 1.1635(18) 0.068(6) Uani 0.492(6) 1 d P . 2
O11' O 0.6896(13) 0.428(2) 0.7692(15) 0.043(4) Uani 0.492(6) 1 d P A 2
O12' O 0.5978(18) 0.3322(19) 0.7945(17) 0.069(9) Uani 0.492(6) 1 d P A 2
C47' C 0.6381(4) 0.6465(5) 1.0855(3) 0.052(4) Uani 0.492(6) 1 d PG A 2
C48' C 0.6860(3) 0.5798(4) 1.0736(3) 0.057(2) Uani 0.492(6) 1 d PG A 2
H48' H 0.7163 0.5606 1.1088 0.068 Uiso 0.492(6) 1 calc PR A 2
C49' C 0.6887(3) 0.5419(4) 1.0094(3) 0.072(3) Uani 0.492(6) 1 d PG A 2
H49' H 0.7208 0.4973 1.0015 0.086 Uiso 0.492(6) 1 calc PR A 2
C50' C 0.6435(4) 0.5706(5) 0.9569(3) 0.080(5) Uani 0.492(6) 1 d PG A 2
C51' C 0.5955(4) 0.6373(5) 0.9687(3) 0.086(3) Uani 0.492(6) 1 d PG A 2
H51' H 0.5653 0.6565 0.9336 0.103 Uiso 0.492(6) 1 calc PR A 2
C52' C 0.5928(4) 0.6752(5) 1.0330(4) 0.072(3) Uani 0.492(6) 1 d PG A 2
H52' H 0.5607 0.7198 1.0409 0.086 Uiso 0.492(6) 1 calc PR A 2
C53' C 0.6332(19) 0.694(2) 1.1484(17) 0.055(8) Uani 0.492(6) 1 d P A 2
C54' C 0.6500(11) 0.5361(8) 0.8829(6) 0.075(5) Uani 0.492(6) 1 d P A 2
H54C H 0.6301 0.5797 0.8514 0.090 Uiso 0.492(6) 1 calc PR A 2
H54D H 0.6987 0.5297 0.8737 0.090 Uiso 0.492(6) 1 calc PR A 2
C55' C 0.6154(9) 0.4511(10) 0.8714(6) 0.050(5) Uani 0.492(6) 1 d P A 2
H55C H 0.5657 0.4616 0.8681 0.060 Uiso 0.492(6) 1 calc PR A 2
H55D H 0.6249 0.4138 0.9110 0.060 Uiso 0.492(6) 1 calc PR A 2
C56' C 0.6355(19) 0.399(2) 0.8082(17) 0.052(11) Uani 0.492(6) 1 d P A 2
Cd1 Cd 0.324461(15) 0.182414(16) 0.745781(14) 0.04823(9) Uani 1 1 d . . .
Cd2 Cd 0.489878(14) 0.315030(15) 0.757511(13) 0.04245(8) Uani 1 1 d . . .
Cd3 Cd 0.696279(14) 0.305194(16) 0.703424(13) 0.04652(8) Uani 1 1 d . . .
O1 O 0.40930(15) 0.07380(17) 0.76333(15) 0.0690(8) Uani 1 1 d . . .
O2 O 0.32894(16) 0.03439(17) 0.68682(15) 0.0673(8) Uani 1 1 d . . .
O3 O 0.51785(18) -0.52156(19) 0.70232(17) 0.0851(10) Uani 1 1 d . . .
O4 O 0.45449(17) -0.55120(17) 0.78758(17) 0.0757(9) Uani 1 1 d . . .
O5 O 0.49864(16) 0.2686(2) 0.62676(16) 0.0762(9) Uani 1 1 d . A .
O6 O 0.40340(14) 0.26256(15) 0.68160(12) 0.0525(6) Uani 1 1 d . A .
O7 O 0.36043(14) -0.16273(18) 0.30544(14) 0.0632(7) Uani 1 1 d . . .
O8 O 0.30300(17) -0.20791(19) 0.39179(16) 0.0779(9) Uani 1 1 d . . .
O13 O 0.52799(15) 0.17252(16) 0.77178(14) 0.0592(7) Uani 1 1 d . A .
H1W H 0.4969 0.1291 0.7684 0.092(16) Uiso 1 1 d R . .
H2W H 0.5631 0.1615 0.7382 0.095(16) Uiso 1 1 d R . .
O14 O 0.61379(14) 0.38144(17) 0.63130(13) 0.0605(7) Uani 1 1 d . A .
H3W H 0.5810 0.4159 0.6538 0.091 Uiso 1 1 d R . .
H4W H 0.5827 0.3306 0.6242 0.091 Uiso 1 1 d R . .
N1 N 0.25053(19) 0.1112(2) 0.82122(18) 0.0644(9) Uani 1 1 d . . .
N2 N 0.23180(17) -0.2386(2) 1.21328(15) 0.0547(8) Uani 1 1 d . . .
N3 N 0.78755(17) 0.3819(2) 0.65605(17) 0.0598(8) Uani 1 1 d . A .
N4 N 0.76374(19) 0.7820(2) 0.33143(19) 0.0680(10) Uani 1 1 d . . .
C1 C 0.4148(2) -0.0728(2) 0.7200(2) 0.0578(10) Uani 1 1 d . . .
C2 C 0.4740(2) -0.0932(3) 0.7592(3) 0.0756(13) Uani 1 1 d . . .
H2 H 0.4945 -0.0491 0.7865 0.091 Uiso 1 1 calc R . .
C3 C 0.5036(3) -0.1769(3) 0.7590(3) 0.0927(17) Uani 1 1 d . . .
H3 H 0.5432 -0.1883 0.7863 0.111 Uiso 1 1 calc R . .
C4 C 0.4752(3) -0.2436(3) 0.7189(3) 0.0800(14) Uani 1 1 d . . .
C5 C 0.4172(3) -0.2228(3) 0.6795(3) 0.0935(17) Uani 1 1 d . . .
H5 H 0.3972 -0.2666 0.6515 0.112 Uiso 1 1 calc R . .
C6 C 0.3871(3) -0.1382(3) 0.6797(3) 0.0793(14) Uani 1 1 d . . .
H6 H 0.3478 -0.1267 0.6520 0.095 Uiso 1 1 calc R . .
C7 C 0.3819(2) 0.0174(2) 0.7228(2) 0.0540(10) Uani 1 1 d . . .
C8 C 0.5021(3) -0.3376(3) 0.7163(4) 0.107(2) Uani 1 1 d . . .
H8A H 0.4976 -0.3586 0.6697 0.128 Uiso 1 1 calc R . .
H8B H 0.5510 -0.3374 0.7298 0.128 Uiso 1 1 calc R . .
C9 C 0.4663(2) -0.3997(2) 0.7598(2) 0.0675(12) Uani 1 1 d . . .
H9A H 0.4168 -0.3906 0.7528 0.081 Uiso 1 1 calc R . .
H9B H 0.4786 -0.3852 0.8069 0.081 Uiso 1 1 calc R . .
C10 C 0.4817(2) -0.4979(2) 0.7488(2) 0.0580(10) Uani 1 1 d . . .
C11 C 0.4215(2) 0.0671(2) 0.48478(19) 0.0529(9) Uani 1 1 d . . .
C12 C 0.3831(2) 0.0006(3) 0.5135(2) 0.0665(11) Uani 1 1 d . . .
H12 H 0.3748 0.0029 0.5597 0.080 Uiso 1 1 calc R . .
C13 C 0.3564(2) -0.0702(3) 0.4740(2) 0.0682(12) Uani 1 1 d . . .
H13 H 0.3304 -0.1143 0.4942 0.082 Uiso 1 1 calc R . .
C14 C 0.36829(19) -0.0749(2) 0.40607(19) 0.0496(9) Uani 1 1 d . . .
C15 C 0.4063(2) -0.0089(3) 0.3779(2) 0.0580(10) Uani 1 1 d . . .
H15 H 0.4144 -0.0109 0.3317 0.070 Uiso 1 1 calc R . .
C16 C 0.4331(2) 0.0607(3) 0.4169(2) 0.0618(11) Uani 1 1 d . . .
H16 H 0.4595 0.1041 0.3965 0.074 Uiso 1 1 calc R . .
C17 C 0.4537(2) 0.1415(3) 0.5281(2) 0.0595(10) Uani 1 1 d . . .
H17A H 0.4934 0.1177 0.5542 0.071 Uiso 1 1 calc R . .
H17B H 0.4707 0.1871 0.4981 0.071 Uiso 1 1 calc R . .
C18 C 0.4053(2) 0.1840(2) 0.57631(18) 0.0521(9) Uani 1 1 d . A .
H18A H 0.3801 0.1372 0.5985 0.062 Uiso 1 1 calc R . .
H18B H 0.3717 0.2194 0.5500 0.062 Uiso 1 1 calc R . .
C19 C 0.4392(2) 0.2426(2) 0.63041(17) 0.0457(9) Uani 1 1 d . . .
C20 C 0.3425(2) -0.1534(3) 0.3657(2) 0.0555(10) Uani 1 1 d . . .
C21 C 0.2365(3) 0.1453(3) 0.8817(3) 0.0839(14) Uani 1 1 d . . .
H21 H 0.2600 0.1965 0.8959 0.101 Uiso 1 1 calc R . .
C22 C 0.1894(3) 0.1093(3) 0.9245(3) 0.0856(15) Uani 1 1 d . . .
H22 H 0.1808 0.1370 0.9656 0.103 Uiso 1 1 calc R . .
C23 C 0.1551(2) 0.0317(3) 0.9057(2) 0.0711(12) Uani 1 1 d . . .
C24 C 0.1701(2) -0.0049(3) 0.8442(2) 0.0752(13) Uani 1 1 d . . .
H24 H 0.1484 -0.0573 0.8297 0.090 Uiso 1 1 calc R . .
C25 C 0.2171(2) 0.0356(3) 0.8039(2) 0.0717(12) Uani 1 1 d . . .
H25 H 0.2263 0.0093 0.7624 0.086 Uiso 1 1 calc R . .
C26 C 0.1064(2) -0.0120(3) 0.9534(2) 0.0810(14) Uani 1 1 d . . .
H26A H 0.0757 -0.0524 0.9281 0.097 Uiso 1 1 calc R . .
H26B H 0.0782 0.0330 0.9743 0.097 Uiso 1 1 calc R . .
C27 C 0.1479(2) -0.0634(3) 1.0086(2) 0.0743(13) Uani 1 1 d . . .
H27A H 0.1755 -0.1085 0.9871 0.089 Uiso 1 1 calc R . .
H27B H 0.1796 -0.0227 1.0325 0.089 Uiso 1 1 calc R . .
C28 C 0.1035(2) -0.1076(3) 1.0594(2) 0.0645(11) Uani 1 1 d . . .
H28A H 0.0732 -0.1506 1.0363 0.077 Uiso 1 1 calc R . .
H28B H 0.0747 -0.0632 1.0802 0.077 Uiso 1 1 calc R . .
C29 C 0.2155(2) -0.1530(3) 1.2168(2) 0.0687(12) Uani 1 1 d . . .
H29 H 0.2326 -0.1208 1.2543 0.082 Uiso 1 1 calc R . .
C30 C 0.1751(2) -0.1093(3) 1.1690(2) 0.0715(13) Uani 1 1 d . . .
H30 H 0.1664 -0.0488 1.1740 0.086 Uiso 1 1 calc R . .
C31 C 0.1473(2) -0.1538(3) 1.1137(2) 0.0566(10) Uani 1 1 d . . .
C32 C 0.1654(3) -0.2423(3) 1.1092(2) 0.0885(16) Uani 1 1 d . . .
H32 H 0.1494 -0.2756 1.0718 0.106 Uiso 1 1 calc R . .
C33 C 0.2065(3) -0.2815(3) 1.1587(2) 0.0885(17) Uani 1 1 d . . .
H33 H 0.2173 -0.3414 1.1541 0.106 Uiso 1 1 calc R . .
C34 C 0.8137(2) 0.4552(3) 0.6863(2) 0.0733(12) Uani 1 1 d . . .
H34 H 0.8005 0.4679 0.7302 0.088 Uiso 1 1 calc R A .
C35 C 0.8578(2) 0.5119(3) 0.6573(3) 0.0845(14) Uani 1 1 d . A .
H35 H 0.8724 0.5633 0.6800 0.101 Uiso 1 1 calc R . .
C36 C 0.8803(3) 0.4937(4) 0.5956(3) 0.0980(17) Uani 1 1 d . . .
C37 C 0.8546(4) 0.4182(4) 0.5628(3) 0.128(3) Uani 1 1 d . A .
H37 H 0.8685 0.4040 0.5194 0.153 Uiso 1 1 calc R . .
C38 C 0.8085(3) 0.3644(3) 0.5949(3) 0.0913(16) Uani 1 1 d . . .
H38 H 0.7916 0.3138 0.5725 0.110 Uiso 1 1 calc R A .
C39 C 0.9263(4) 0.5579(5) 0.5588(5) 0.166(4) Uani 1 1 d . A .
H39A H 0.9567 0.5885 0.5917 0.199 Uiso 1 1 calc R . .
H39B H 0.9548 0.5251 0.5282 0.199 Uiso 1 1 calc R . .
C40 C 0.8840(5) 0.6237(8) 0.5198(4) 0.225(6) Uani 1 1 d . . .
H40A H 0.8574 0.6572 0.5518 0.270 Uiso 1 1 calc R A .
H40B H 0.8510 0.5913 0.4905 0.270 Uiso 1 1 calc R . .
C41 C 0.9201(4) 0.6881(7) 0.4771(5) 0.203(5) Uani 1 1 d . A .
H41A H 0.9573 0.6590 0.4541 0.244 Uiso 1 1 calc R . .
H41B H 0.9397 0.7360 0.5049 0.244 Uiso 1 1 calc R . .
C42 C 0.7867(3) 0.8340(3) 0.3824(3) 0.1004(19) Uani 1 1 d . . .
H42 H 0.7698 0.8919 0.3843 0.120 Uiso 1 1 calc R . .
C43 C 0.8334(4) 0.8069(4) 0.4315(4) 0.150(3) Uani 1 1 d . A .
H43 H 0.8441 0.8425 0.4692 0.180 Uiso 1 1 calc R . .
C44 C 0.8647(4) 0.7253(6) 0.4241(5) 0.147(3) Uani 1 1 d . . .
C45 C 0.8392(5) 0.6705(5) 0.3736(4) 0.174(4) Uani 1 1 d . A .
H45 H 0.8551 0.6122 0.3708 0.208 Uiso 1 1 calc R . .
C46 C 0.7912(3) 0.7011(4) 0.3281(3) 0.115(2) Uani 1 1 d . . .
H46 H 0.7764 0.6639 0.2925 0.138 Uiso 1 1 calc R A .

loop_
_atom_site_aniso_label
_atom_site_aniso_U_11
_atom_site_aniso_U_22
_atom_site_aniso_U_33
_atom_site_aniso_U_23
_atom_site_aniso_U_13
_atom_site_aniso_U_12
O9 0.094(9) 0.058(9) 0.035(13) -0.023(9) 0.014(7) 0.002(7)
O10 0.055(9) 0.023(6) 0.059(9) -0.017(5) -0.003(6) -0.001(5)
O11 0.031(7) 0.061(5) 0.064(6) -0.026(4) -0.006(7) -0.007(6)
O12 0.066(10) 0.033(7) 0.048(5) -0.005(4) 0.017(6) -0.008(6)
C47 0.053(9) 0.062(11) 0.055(10) -0.026(7) 0.014(7) -0.010(6)
C48 0.114(8) 0.083(6) 0.054(5) -0.015(5) 0.022(6) -0.042(6)
C49 0.124(10) 0.137(10) 0.070(7) -0.032(7) 0.044(6) -0.039(8)
C50 0.099(8) 0.071(7) 0.056(6) -0.014(5) -0.009(5) 0.005(6)
C51 0.094(8) 0.054(6) 0.066(6) -0.024(5) 0.034(6) -0.033(6)
C52 0.106(12) 0.126(16) 0.089(13) -0.068(10) 0.014(8) -0.050(10)
C53 0.055(16) 0.043(10) 0.036(12) 0.006(7) -0.022(10) -0.019(8)
C54 0.107(9) 0.085(9) 0.068(7) -0.044(6) -0.007(6) 0.033(7)
C55 0.092(9) 0.063(8) 0.059(6) -0.025(6) 0.016(6) -0.001(7)
C56 0.049(15) 0.043(7) 0.029(10) 0.005(6) 0.006(10) 0.007(7)
O9' 0.044(12) 0.086(7) 0.069(8) -0.024(6) -0.006(11) 0.000(10)
O10' 0.097(17) 0.044(9) 0.067(8) -0.005(6) 0.041(10) -0.006(8)
O11' 0.052(6) 0.050(6) 0.027(10) -0.008(6) 0.004(5) -0.007(5)
O12' 0.061(10) 0.058(11) 0.083(15) -0.011(7) -0.037(10) -0.015(6)
C47' 0.056(7) 0.043(7) 0.059(8) -0.021(5) 0.018(6) -0.005(5)
C48' 0.057(5) 0.054(5) 0.060(5) -0.022(4) 0.004(4) 0.001(4)
C49' 0.079(7) 0.073(6) 0.064(6) -0.030(5) 0.007(5) 0.012(5)
C50' 0.113(11) 0.063(7) 0.068(8) -0.028(6) 0.052(8) -0.058(8)
C51' 0.112(9) 0.088(8) 0.057(6) -0.024(6) -0.006(6) 0.022(7)
C52' 0.086(8) 0.059(7) 0.071(7) -0.014(6) 0.010(6) 0.012(6)
C53' 0.07(2) 0.042(13) 0.048(12) -0.008(9) -0.007(9) -0.014(11)
C54' 0.128(11) 0.044(8) 0.057(9) -0.022(6) 0.043(7) -0.032(6)
C55' 0.047(7) 0.056(9) 0.046(10) -0.014(6) -0.013(6) -0.007(6)
C56' 0.07(2) 0.049(14) 0.042(13) -0.020(10) 0.000(11) 0.035(14)
Cd1 0.06193(18) 0.03337(14) 0.04901(16) -0.00708(11) -0.00185(13) 0.00188(11)
Cd2 0.05419(16) 0.03051(13) 0.04220(15) -0.00577(10) -0.00290(11) -0.00086(11)
Cd3 0.05680(17) 0.03971(14) 0.04251(15) -0.01325(11) -0.00380(12) -0.00010(12)
O1 0.077(2) 0.0361(14) 0.094(2) -0.0148(14) 0.0005(16) -0.0013(13)
O2 0.083(2) 0.0464(15) 0.0721(19) -0.0004(13) -0.0045(16) 0.0140(14)
O3 0.106(3) 0.0591(18) 0.091(2) -0.0118(16) 0.004(2) 0.0358(18)
O4 0.095(2) 0.0325(14) 0.100(2) 0.0016(15) 0.0007(19) 0.0020(14)
O5 0.069(2) 0.0720(19) 0.088(2) -0.0348(16) 0.0039(16) -0.0218(16)
O6 0.0768(18) 0.0381(13) 0.0424(14) -0.0087(11) -0.0007(13) -0.0018(12)
O7 0.0642(18) 0.0656(17) 0.0590(17) -0.0303(14) -0.0052(14) 0.0054(14)
O8 0.086(2) 0.0637(18) 0.084(2) -0.0392(16) 0.0114(18) -0.0189(17)
O13 0.0590(17) 0.0392(14) 0.079(2) 0.0007(12) -0.0010(15) 0.0024(13)
O14 0.0653(18) 0.0547(15) 0.0613(17) -0.0022(13) -0.0004(13) 0.0042(13)
N1 0.075(2) 0.058(2) 0.060(2) 0.0046(17) 0.0030(18) -0.0080(18)
N2 0.066(2) 0.0452(17) 0.0519(19) -0.0067(14) -0.0116(15) -0.0026(15)
N3 0.059(2) 0.060(2) 0.061(2) -0.0094(16) 0.0000(17) -0.0042(16)
N4 0.071(2) 0.054(2) 0.077(2) -0.0042(18) -0.0180(19) 0.0060(18)
C1 0.076(3) 0.0308(18) 0.067(3) -0.0013(17) 0.006(2) 0.0031(18)
C2 0.081(3) 0.041(2) 0.103(4) -0.004(2) -0.012(3) 0.006(2)
C3 0.087(4) 0.059(3) 0.132(5) 0.013(3) -0.001(3) 0.015(3)
C4 0.071(3) 0.037(2) 0.132(5) 0.016(3) 0.011(3) 0.002(2)
C5 0.115(5) 0.045(3) 0.121(5) -0.022(3) 0.015(4) -0.005(3)
C6 0.093(4) 0.048(2) 0.096(4) -0.005(2) -0.013(3) 0.002(2)
C7 0.068(3) 0.0322(19) 0.063(3) -0.0004(17) 0.013(2) -0.0006(18)
C8 0.106(4) 0.050(3) 0.169(6) 0.016(3) 0.061(4) 0.024(3)
C9 0.071(3) 0.0311(19) 0.099(3) -0.003(2) -0.006(2) 0.0049(19)
C10 0.064(3) 0.033(2) 0.076(3) -0.011(2) -0.014(2) 0.0099(19)
C11 0.060(2) 0.043(2) 0.056(2) -0.0151(17) 0.0022(19) 0.0016(18)
C12 0.092(3) 0.058(2) 0.050(2) -0.0190(19) 0.011(2) -0.014(2)
C13 0.085(3) 0.049(2) 0.071(3) -0.015(2) 0.015(2) -0.018(2)
C14 0.053(2) 0.044(2) 0.051(2) -0.0192(17) -0.0032(17) 0.0018(17)
C15 0.072(3) 0.055(2) 0.047(2) -0.0136(18) -0.0004(19) 0.003(2)
C16 0.083(3) 0.046(2) 0.057(2) -0.0111(18) 0.007(2) -0.005(2)
C17 0.067(3) 0.052(2) 0.060(2) -0.0203(19) -0.003(2) -0.0041(19)
C18 0.065(2) 0.048(2) 0.042(2) -0.0103(16) -0.0052(18) -0.0067(18)
C19 0.064(3) 0.0291(17) 0.043(2) -0.0023(14) -0.0082(18) -0.0007(17)
C20 0.048(2) 0.048(2) 0.069(3) -0.023(2) -0.010(2) 0.0080(18)
C21 0.104(4) 0.071(3) 0.077(3) 0.002(3) 0.014(3) -0.022(3)
C22 0.107(4) 0.080(3) 0.071(3) 0.007(3) 0.015(3) -0.014(3)
C23 0.067(3) 0.077(3) 0.068(3) 0.031(2) -0.007(2) -0.008(2)
C24 0.079(3) 0.075(3) 0.070(3) 0.015(2) -0.012(3) -0.023(2)
C25 0.081(3) 0.068(3) 0.065(3) 0.003(2) -0.006(2) -0.014(2)
C26 0.080(3) 0.085(3) 0.077(3) 0.026(3) -0.003(3) -0.009(3)
C27 0.074(3) 0.077(3) 0.071(3) 0.026(2) 0.001(2) -0.006(2)
C28 0.066(3) 0.059(2) 0.067(3) 0.009(2) -0.006(2) -0.007(2)
C29 0.077(3) 0.056(2) 0.072(3) -0.021(2) -0.020(2) 0.011(2)
C30 0.080(3) 0.047(2) 0.086(3) -0.013(2) -0.027(3) 0.011(2)
C31 0.062(3) 0.053(2) 0.054(2) 0.0038(18) -0.0022(19) -0.0072(19)
C32 0.144(5) 0.052(3) 0.065(3) -0.012(2) -0.045(3) 0.006(3)
C33 0.137(5) 0.044(2) 0.080(3) -0.010(2) -0.055(3) 0.007(3)
C34 0.070(3) 0.078(3) 0.072(3) -0.016(2) 0.003(2) -0.019(2)
C35 0.073(3) 0.080(3) 0.102(4) -0.016(3) 0.013(3) -0.022(3)
C36 0.091(4) 0.083(4) 0.124(5) 0.000(3) 0.044(4) -0.016(3)
C37 0.164(6) 0.117(5) 0.108(5) -0.039(4) 0.080(5) -0.048(5)
C38 0.115(4) 0.081(3) 0.081(4) -0.027(3) 0.036(3) -0.021(3)
C39 0.178(8) 0.108(5) 0.221(9) -0.009(6) 0.111(7) -0.038(5)
C40 0.247(11) 0.297(13) 0.125(7) 0.152(8) -0.055(7) -0.095(10)
C41 0.109(6) 0.316(14) 0.182(9) 0.093(9) -0.012(6) 0.009(7)
C42 0.120(5) 0.060(3) 0.115(4) -0.003(3) -0.058(4) 0.001(3)
C43 0.182(8) 0.094(5) 0.162(7) 0.001(4) -0.118(6) -0.002(5)
C44 0.125(6) 0.149(7) 0.160(7) 0.043(6) -0.063(5) 0.014(5)
C45 0.219(9) 0.128(6) 0.165(8) -0.027(5) -0.093(7) 0.093(6)
C46 0.143(6) 0.080(4) 0.116(5) -0.018(3) -0.055(4) 0.053(4)

loop_
_atom_type_symbol
_atom_type_description
_atom_type_scat_dispersion_real
_atom_type_scat_dispersion_imag
_atom_type_scat_source
C C 0.0033 0.0016 'International Tables Vol C Tables 4.2.6.8 and 6.1.1.4'
H H 0.0000 0.0000 'International Tables Vol C Tables 4.2.6.8 and 6.1.1.4'
N N 0.0061 0.0033 'International Tables Vol C Tables 4.2.6.8 and 6.1.1.4'
O O 0.0106 0.0060 'International Tables Vol C Tables 4.2.6.8 and 6.1.1.4'
Cd Cd -0.8075 1.2024 'International Tables Vol C Tables 4.2.6.8 and 6.1.1.4'

loop_
_geom_angle_atom_site_label_1
_geom_angle_atom_site_label_2
_geom_angle_atom_site_label_3
_geom_angle
_geom_angle_site_symmetry_1
_geom_angle_site_symmetry_3
C53 O9 Cd3 102(3) . .
C53 O10 Cd2 130.0(18) . .
C53 O10 Cd3 92(2) . .
Cd2 O10 Cd3 116.8(10) . .
C56 O11 Cd1 93(2) . 3_667
C56 O12 Cd2 111(2) . 3_667
C56 O12 Cd1 86(2) . 3_667
Cd2 O12 Cd1 97.7(11) 3_667 3_667
C48 C47 C52 120.0 . .
C48 C47 C53 120.5(16) . .
C52 C47 C53 119.4(16) . .
C47 C48 C49 120.0 . .
C47 C48 H48 120.0 . .
C49 C48 H48 120.0 . .
C50 C49 C48 120.0 . .
C50 C49 H49 120.0 . .
C48 C49 H49 120.0 . .
C49 C50 C51 120.0 . .
C49 C50 C54 120.4(8) . .
C51 C50 C54 119.6(8) . .
C50 C51 C52 120.0 . .
C50 C51 H51 120.0 . .
C52 C51 H51 120.0 . .
C51 C52 C47 120.0 . .
C51 C52 H52 120.0 . .
C47 C52 H52 120.0 . .
O9 C53 O10 118(4) . .
O9 C53 C47 113(3) . .
O10 C53 C47 128(3) . .
C55 C54 C50 111.7(9) . .
C55 C54 H54A 109.3 . .
C50 C54 H54A 109.3 . .
C55 C54 H54B 109.3 . .
C50 C54 H54B 109.3 . .
H54A C54 H54B 107.9 . .
C54 C55 C56 118.0(14) . .
C54 C55 H55A 107.8 . .
C56 C55 H55A 107.8 . .
C54 C55 H55B 107.8 . .
C56 C55 H55B 107.8 . .
H55A C55 H55B 107.2 . .
O11 C56 O12 125(3) . .
O11 C56 C55 116(2) . .
O12 C56 C55 118(2) . .
C53' O9' Cd1 104(2) . 3_667
C53' O10' Cd2 127(3) . 3_667
C56' O11' Cd3 98(2) . .
C56' O12' Cd2 134(2) . .
C48' C47' C52' 120.0 . .
C48' C47' C53' 124.9(13) . .
C52' C47' C53' 115.0(13) . .
C47' C48' C49' 120.0 . .
C47' C48' H48' 120.0 . .
C49' C48' H48' 120.0 . .
C50' C49' C48' 120.0 . .
C50' C49' H49' 120.0 . .
C48' C49' H49' 120.0 . .
C51' C50' C49' 120.0 . .
C51' C50' C54' 118.6(8) . .
C49' C50' C54' 121.1(9) . .
C52' C51' C50' 120.0 . .
C52' C51' H51' 120.0 . .
C50' C51' H51' 120.0 . .
C51' C52' C47' 120.0 . .
C51' C52' H52' 120.0 . .
C47' C52' H52' 120.0 . .
O10' C53' O9' 121(3) . .
O10' C53' C47' 121(3) . .
O9' C53' C47' 118(3) . .
C55' C54' C50' 112.5(8) . .
C55' C54' H54C 109.1 . .
C50' C54' H54C 109.1 . .
C55' C54' H54D 109.1 . .
C50' C54' H54D 109.1 . .
H54C C54' H54D 107.8 . .
C54' C55' C56' 116(2) . .
C54' C55' H55C 108.2 . .
C56' C55' H55C 108.2 . .
C54' C55' H55D 108.2 . .
C56' C55' H55D 108.2 . .
H55C C55' H55D 107.4 . .
O12' C56' O11' 124(3) . .
O12' C56' C55' 114(3) . .
O11' C56' C55' 121(3) . .
N4 Cd1 O9' 95.7(6) 3_666 3_667
N4 Cd1 O1 139.34(11) 3_666 .
O9' Cd1 O1 124.7(6) 3_667 .
N4 Cd1 O6 90.26(11) 3_666 .
O9' Cd1 O6 85.8(7) 3_667 .
O1 Cd1 O6 88.29(9) . .
N4 Cd1 N1 94.03(13) 3_666 .
O9' Cd1 N1 88.7(8) 3_667 .
O1 Cd1 N1 91.73(11) . .
O6 Cd1 N1 173.36(10) . .
N4 Cd1 O11 86.3(6) 3_666 3_667
O9' Cd1 O11 10.7(7) 3_667 3_667
O1 Cd1 O11 134.4(6) . 3_667
O6 Cd1 O11 90.9(6) . 3_667
N1 Cd1 O11 84.4(6) . 3_667
N4 Cd1 O12 138.6(8) 3_666 3_667
O9' Cd1 O12 45.1(10) 3_667 3_667
O1 Cd1 O12 80.1(8) . 3_667
O6 Cd1 O12 76.3(6) . 3_667
N1 Cd1 O12 97.1(6) . 3_667
O11 Cd1 O12 55.6(9) 3_667 3_667
N4 Cd1 O2 86.60(11) 3_666 .
O9' Cd1 O2 174.0(8) 3_667 .
O1 Cd1 O2 53.76(9) . .
O6 Cd1 O2 99.72(9) . .
N1 Cd1 O2 85.61(11) . .
O11 Cd1 O2 167.3(4) 3_667 .
O12 Cd1 O2 133.9(8) 3_667 .
O12' Cd2 O10' 114.0(12) . 3_667
O12' Cd2 O4 96.0(7) . 1_565
O10' Cd2 O4 82.8(10) 3_667 1_565
O12' Cd2 O13 76.9(8) . .
O10' Cd2 O13 80.7(10) 3_667 .
O4 Cd2 O13 157.42(11) 1_565 .
O12' Cd2 O6 153.8(7) . .
O10' Cd2 O6 84.6(7) 3_667 .
O4 Cd2 O6 104.96(10) 1_565 .
O13 Cd2 O6 88.80(9) . .
O12' Cd2 O10 3.1(17) . .
O10' Cd2 O10 117.0(11) 3_667 .
O4 Cd2 O10 95.8(4) 1_565 .
O13 Cd2 O10 78.2(6) . .
O6 Cd2 O10 152.0(5) . .
O12' Cd2 O12 120.6(12) . 3_667
O10' Cd2 O12 7.3(13) 3_667 3_667
O4 Cd2 O12 85.3(8) 1_565 3_667
O13 Cd2 O12 80.3(8) . 3_667
O6 Cd2 O12 77.3(6) . 3_667
O10 Cd2 O12 123.7(10) . 3_667
O11' Cd3 N2 89.7(8) . 3_657
O11' Cd3 N3 83.7(8) . .
N2 Cd3 N3 93.22(12) 3_657 .
O11' Cd3 O8 163.0(8) . 3_656
N2 Cd3 O8 105.44(11) 3_657 3_656
N3 Cd3 O8 87.57(11) . 3_656
O11' Cd3 O14 84.0(8) . .
N2 Cd3 O14 171.84(10) 3_657 .
N3 Cd3 O14 91.22(10) . .
O8 Cd3 O14 81.58(10) 3_656 .
O11' Cd3 O7 136.8(8) . 3_656
N2 Cd3 O7 85.61(10) 3_657 3_656
N3 Cd3 O7 139.38(10) . 3_656
O8 Cd3 O7 54.17(10) 3_656 3_656
O14 Cd3 O7 95.45(9) . 3_656
O11' Cd3 O9 6.6(17) . .
N2 Cd3 O9 84.9(8) 3_657 .
N3 Cd3 O9 88.6(8) . .
O8 Cd3 O9 169.1(9) 3_656 .
O14 Cd3 O9 88.4(8) . .
O7 Cd3 O9 131.5(8) 3_656 .
O11' Cd3 O10 52.9(10) . .
N2 Cd3 O10 90.0(6) 3_657 .
N3 Cd3 O10 136.5(6) . .
O8 Cd3 O10 133.0(7) 3_656 .
O14 Cd3 O10 82.0(6) . .
O7 Cd3 O10 84.1(6) 3_656 .
O9 Cd3 O10 48.5(10) . .
O11' Cd3 C20 160.3(7) . 3_656
N2 Cd3 C20 97.59(11) 3_657 3_656
N3 Cd3 C20 114.00(13) . 3_656
O8 Cd3 C20 26.98(11) 3_656 3_656
O14 Cd3 C20 86.82(10) . 3_656
O7 Cd3 C20 27.28(11) 3_656 3_656
O9 Cd3 C20 157.0(8) . 3_656
O10 Cd3 C20 108.5(7) . 3_656
C7 O1 Cd1 96.1(2) . .
C7 O2 Cd1 87.9(2) . .
C10 O4 Cd2 106.1(3) . 1_545
C19 O6 Cd2 100.8(2) . .
C19 O6 Cd1 133.3(2) . .
Cd2 O6 Cd1 106.99(9) . .
C20 O7 Cd3 91.4(2) . 3_656
C20 O8 Cd3 93.1(2) . 3_656
Cd2 O13 H1W 118.0 . .
Cd2 O13 H2W 107.8 . .
H1W O13 H2W 108.1 . .
Cd3 O14 H3W 115.4 . .
Cd3 O14 H4W 95.7 . .
H3W O14 H4W 94.4 . .
C21 N1 C25 115.9(4) . .
C21 N1 Cd1 122.7(3) . .
C25 N1 Cd1 121.4(3) . .
C33 N2 C29 115.7(3) . .
C33 N2 Cd3 123.2(3) . 3_657
C29 N2 Cd3 121.1(2) . 3_657
C38 N3 C34 116.5(4) . .
C38 N3 Cd3 122.4(3) . .
C34 N3 Cd3 120.3(3) . .
C46 N4 C42 117.0(4) . .
C46 N4 Cd1 117.8(3) . 3_666
C42 N4 Cd1 125.0(3) . 3_666
C6 C1 C2 117.3(4) . .
C6 C1 C7 121.3(4) . .
C2 C1 C7 121.4(4) . .
C1 C2 C3 122.1(4) . .
C1 C2 H2 118.9 . .
C3 C2 H2 118.9 . .
C4 C3 C2 120.7(5) . .
C4 C3 H3 119.6 . .
C2 C3 H3 119.6 . .
C5 C4 C3 117.0(4) . .
C5 C4 C8 117.9(5) . .
C3 C4 C8 125.0(5) . .
C4 C5 C6 122.4(5) . .
C4 C5 H5 118.8 . .
C6 C5 H5 118.8 . .
C1 C6 C5 120.4(5) . .
C1 C6 H6 119.8 . .
C5 C6 H6 119.8 . .
O2 C7 O1 122.1(3) . .
O2 C7 C1 120.3(4) . .
O1 C7 C1 117.7(4) . .
C9 C8 C4 114.0(4) . .
C9 C8 H8A 108.7 . .
C4 C8 H8A 108.7 . .
C9 C8 H8B 108.7 . .
C4 C8 H8B 108.7 . .
H8A C8 H8B 107.6 . .
C8 C9 C10 115.8(4) . .
C8 C9 H9A 108.3 . .
C10 C9 H9A 108.3 . .
C8 C9 H9B 108.3 . .
C10 C9 H9B 108.3 . .
H9A C9 H9B 107.4 . .
O3 C10 O4 122.8(4) . .
O3 C10 C9 120.6(4) . .
O4 C10 C9 116.6(4) . .
C16 C11 C12 117.6(3) . .
C16 C11 C17 121.2(4) . .
C12 C11 C17 121.1(3) . .
C11 C12 C13 120.9(4) . .
C11 C12 H12 119.6 . .
C13 C12 H12 119.6 . .
C14 C13 C12 120.4(4) . .
C14 C13 H13 119.8 . .
C12 C13 H13 119.8 . .
C15 C14 C13 118.4(3) . .
C15 C14 C20 122.0(4) . .
C13 C14 C20 119.5(4) . .
C14 C15 C16 121.2(4) . .
C14 C15 H15 119.4 . .
C16 C15 H15 119.4 . .
C11 C16 C15 121.5(4) . .
C11 C16 H16 119.3 . .
C15 C16 H16 119.3 . .
C18 C17 C11 114.6(3) . .
C18 C17 H17A 108.6 . .
C11 C17 H17A 108.6 . .
C18 C17 H17B 108.6 . .
C11 C17 H17B 108.6 . .
H17A C17 H17B 107.6 . .
C17 C18 C19 115.6(3) . .
C17 C18 H18A 108.4 . .
C19 C18 H18A 108.4 . .
C17 C18 H18B 108.4 . .
C19 C18 H18B 108.4 . .
H18A C18 H18B 107.5 . .
O5 C19 O6 120.9(3) . .
O5 C19 C18 121.8(3) . .
O6 C19 C18 117.3(3) . .
O8 C20 O7 121.0(3) . .
O8 C20 C14 119.7(4) . .
O7 C20 C14 119.3(4) . .
O8 C20 Cd3 59.93(19) . 3_656
O7 C20 Cd3 61.35(19) . 3_656
C14 C20 Cd3 175.4(3) . 3_656
N1 C21 C22 124.1(5) . .
N1 C21 H21 117.9 . .
C22 C21 H21 117.9 . .
C21 C22 C23 119.3(5) . .
C21 C22 H22 120.4 . .
C23 C22 H22 120.4 . .
C24 C23 C22 117.1(4) . .
C24 C23 C26 122.4(4) . .
C22 C23 C26 120.4(5) . .
C23 C24 C25 120.2(4) . .
C23 C24 H24 119.9 . .
C25 C24 H24 119.9 . .
N1 C25 C24 123.4(4) . .
N1 C25 H25 118.3 . .
C24 C25 H25 118.3 . .
C23 C26 C27 109.9(4) . .
C23 C26 H26A 109.7 . .
C27 C26 H26A 109.7 . .
C23 C26 H26B 109.7 . .
C27 C26 H26B 109.7 . .
H26A C26 H26B 108.2 . .
C28 C27 C26 113.5(4) . .
C28 C27 H27A 108.9 . .
C26 C27 H27A 108.9 . .
C28 C27 H27B 108.9 . .
C26 C27 H27B 108.9 . .
H27A C27 H27B 107.7 . .
C27 C28 C31 111.0(3) . .
C27 C28 H28A 109.4 . .
C31 C28 H28A 109.4 . .
C27 C28 H28B 109.4 . .
C31 C28 H28B 109.4 . .
H28A C28 H28B 108.0 . .
N2 C29 C30 124.1(4) . .
N2 C29 H29 118.0 . .
C30 C29 H29 118.0 . .
C29 C30 C31 120.4(4) . .
C29 C30 H30 119.8 . .
C31 C30 H30 119.8 . .
C30 C31 C32 115.6(4) . .
C30 C31 C28 121.9(4) . .
C32 C31 C28 122.4(4) . .
C33 C32 C31 120.8(4) . .
C33 C32 H32 119.6 . .
C31 C32 H32 119.6 . .
N2 C33 C32 123.4(4) . .
N2 C33 H33 118.3 . .
C32 C33 H33 118.3 . .
N3 C34 C35 124.3(5) . .
N3 C34 H34 117.9 . .
C35 C34 H34 117.9 . .
C36 C35 C34 119.5(5) . .
C36 C35 H35 120.2 . .
C34 C35 H35 120.2 . .
C35 C36 C37 117.8(5) . .
C35 C36 C39 121.7(6) . .
C37 C36 C39 120.2(6) . .
C38 C37 C36 119.5(5) . .
C38 C37 H37 120.2 . .
C36 C37 H37 120.2 . .
N3 C38 C37 122.3(5) . .
N3 C38 H38 118.8 . .
C37 C38 H38 118.8 . .
C40 C39 C36 110.7(7) . .
C40 C39 H39A 109.5 . .
C36 C39 H39A 109.5 . .
C40 C39 H39B 109.5 . .
C36 C39 H39B 109.5 . .
H39A C39 H39B 108.1 . .
C39 C40 C41 118.1(8) . .
C39 C40 H40A 107.8 . .
C41 C40 H40A 107.8 . .
C39 C40 H40B 107.8 . .
C41 C40 H40B 107.8 . .
H40A C40 H40B 107.1 . .
C40 C41 C44 106.7(7) . .
C40 C41 H41A 110.4 . .
C44 C41 H41A 110.4 . .
C40 C41 H41B 110.4 . .
C44 C41 H41B 110.4 . .
H41A C41 H41B 108.6 . .
N4 C42 C43 123.3(5) . .
N4 C42 H42 118.4 . .
C43 C42 H42 118.4 . .
C42 C43 C44 118.2(6) . .
C42 C43 H43 120.9 . .
C44 C43 H43 120.9 . .
C45 C44 C43 118.0(6) . .
C45 C44 C41 118.9(8) . .
C43 C44 C41 122.4(9) . .
C46 C45 C44 119.6(7) . .
C46 C45 H45 120.2 . .
C44 C45 H45 120.2 . .
N4 C46 C45 123.1(6) . .
N4 C46 H46 118.4 . .
C45 C46 H46 118.4 . .

loop_
_geom_bond_atom_site_label_1
_geom_bond_atom_site_label_2
_geom_bond_distance
_geom_bond_site_symmetry_2
O9 C53 1.13(5) .
O9 Cd3 2.41(4) .
O10 C53 1.25(4) .
O10 Cd2 2.36(3) .
O10 Cd3 2.54(3) .
O11 C56 1.26(3) .
O11 Cd1 2.40(2) 3_667
O12 C56 1.32(4) .
O12 Cd2 2.48(3) 3_667
O12 Cd1 2.51(2) 3_667
C47 C48 1.3900 .
C47 C52 1.3900 .
C47 C53 1.48(3) .
C48 C49 1.3900 .
C48 H48 0.9300 .
C49 C50 1.3900 .
C49 H49 0.9300 .
C50 C51 1.3900 .
C50 C54 1.550(10) .
C51 C52 1.3900 .
C51 H51 0.9300 .
C52 H52 0.9300 .
C54 C55 1.442(16) .
C54 H54A 0.9700 .
C54 H54B 0.9700 .
C55 C56 1.60(4) .
C55 H55A 0.9700 .
C55 H55B 0.9700 .
O9' C53' 1.25(3) .
O9' Cd1 2.31(3) 3_667
O10' C53' 1.19(5) .
O10' Cd2 2.21(3) 3_667
O11' C56' 1.39(5) .
O11' Cd3 2.26(3) .
O12' C56' 1.26(5) .
O12' Cd2 2.19(3) .
C47' C48' 1.3900 .
C47' C52' 1.3900 .
C47' C53' 1.43(4) .
C48' C49' 1.3900 .
C48' H48' 0.9300 .
C49' C50' 1.3900 .
C49' H49' 0.9300 .
C50' C51' 1.3900 .
C50' C54' 1.554(11) .
C51' C52' 1.3900 .
C51' H51' 0.9300 .
C52' H52' 0.9300 .
C54' C55' 1.454(15) .
C54' H54C 0.9700 .
C54' H54D 0.9700 .
C55' C56' 1.53(3) .
C55' H55C 0.9700 .
C55' H55D 0.9700 .
Cd1 N4 2.293(3) 3_666
Cd1 O9' 2.31(3) 3_667
Cd1 O1 2.326(3) .
Cd1 O6 2.353(3) .
Cd1 N1 2.360(3) .
Cd1 O11 2.40(2) 3_667
Cd1 O12 2.51(2) 3_667
Cd1 O2 2.511(3) .
Cd2 O10' 2.21(3) 3_667
Cd2 O4 2.211(3) 1_565
Cd2 O13 2.277(2) .
Cd2 O6 2.326(2) .
Cd2 O12 2.48(3) 3_667
Cd3 N2 2.325(3) 3_657
Cd3 N3 2.333(3) .
Cd3 O8 2.376(3) 3_656
Cd3 O14 2.378(3) .
Cd3 O7 2.406(3) 3_656
Cd3 C20 2.741(4) 3_656
O1 C7 1.263(4) .
O2 C7 1.244(5) .
O3 C10 1.226(5) .
O4 C10 1.240(5) .
O4 Cd2 2.211(3) 1_545
O5 C19 1.217(4) .
O6 C19 1.282(4) .
O7 C20 1.257(5) .
O7 Cd3 2.406(3) 3_656
O8 C20 1.245(5) .
O8 Cd3 2.376(3) 3_656
O13 H1W 0.8872 .
O13 H2W 0.9808 .
O14 H3W 0.9433 .
O14 H4W 0.9766 .
N1 C21 1.334(6) .
N1 C25 1.343(5) .
N2 C33 1.326(5) .
N2 C29 1.327(5) .
N2 Cd3 2.325(3) 3_657
N3 C38 1.313(5) .
N3 C34 1.340(5) .
N4 C46 1.328(5) .
N4 C42 1.331(6) .
N4 Cd1 2.293(3) 3_666
C1 C6 1.358(6) .
C1 C2 1.382(6) .
C1 C7 1.498(5) .
C2 C3 1.382(6) .
C2 H2 0.9300 .
C3 C4 1.373(7) .
C3 H3 0.9300 .
C4 C5 1.368(7) .
C4 C8 1.506(6) .
C5 C6 1.398(6) .
C5 H5 0.9300 .
C6 H6 0.9300 .
C8 C9 1.460(6) .
C8 H8A 0.9700 .
C8 H8B 0.9700 .
C9 C10 1.521(5) .
C9 H9A 0.9700 .
C9 H9B 0.9700 .
C11 C16 1.366(5) .
C11 C12 1.380(5) .
C11 C17 1.520(5) .
C12 C13 1.402(5) .
C12 H12 0.9300 .
C13 C14 1.368(5) .
C13 H13 0.9300 .
C14 C15 1.365(5) .
C14 C20 1.495(5) .
C15 C16 1.383(5) .
C15 H15 0.9300 .
C16 H16 0.9300 .
C17 C18 1.504(5) .
C17 H17A 0.9700 .
C17 H17B 0.9700 .
C18 C19 1.507(5) .
C18 H18A 0.9700 .
C18 H18B 0.9700 .
C20 Cd3 2.741(4) 3_656
C21 C22 1.375(6) .
C21 H21 0.9300 .
C22 C23 1.383(6) .
C22 H22 0.9300 .
C23 C24 1.373(6) .
C23 C26 1.507(6) .
C24 C25 1.373(6) .
C24 H24 0.9300 .
C25 H25 0.9300 .
C26 C27 1.530(6) .
C26 H26A 0.9700 .
C26 H26B 0.9700 .
C27 C28 1.500(5) .
C27 H27A 0.9700 .
C27 H27B 0.9700 .
C28 C31 1.502(5) .
C28 H28A 0.9700 .
C28 H28B 0.9700 .
C29 C30 1.362(6) .
C29 H29 0.9300 .
C30 C31 1.365(5) .
C30 H30 0.9300 .
C31 C32 1.378(6) .
C32 C33 1.362(6) .
C32 H32 0.9300 .
C33 H33 0.9300 .
C34 C35 1.349(6) .
C34 H34 0.9300 .
C35 C36 1.334(7) .
C35 H35 0.9300 .
C36 C37 1.386(7) .
C36 C39 1.516(8) .
C37 C38 1.376(7) .
C37 H37 0.9300 .
C38 H38 0.9300 .
C39 C40 1.475(11) .
C39 H39A 0.9700 .
C39 H39B 0.9700 .
C40 C41 1.476(10) .
C40 H40A 0.9700 .
C40 H40B 0.9700 .
C41 C44 1.563(10) .
C41 H41A 0.9700 .
C41 H41B 0.9700 .
C42 C43 1.354(7) .
C42 H42 0.9300 .
C43 C44 1.378(10) .
C43 H43 0.9300 .
C44 C45 1.364(10) .
C45 C46 1.341(8) .
C45 H45 0.9300 .
C46 H46 0.9300 .

loop_
_geom_hbond_atom_site_label_D
_geom_hbond_atom_site_label_H
_geom_hbond_atom_site_label_A
_geom_hbond_distance_DH
_geom_hbond_distance_HA
_geom_hbond_distance_DA
_geom_hbond_angle_DHA
_geom_hbond_site_symmetry_A
O13 H1W O1 0.89 1.88 2.727(4) 158.7 .
O13 H2W O7 0.98 1.74 2.694(4) 163.1 3_656
O14 H3W O3 0.94 1.84 2.781(4) 176.4 1_565
O14 H4W O5 0.98 1.87 2.793(4) 155.7 .

loop_
_geom_torsion_atom_site_label_1
_geom_torsion_atom_site_label_2
_geom_torsion_atom_site_label_3
_geom_torsion_atom_site_label_4
_geom_torsion
_geom_torsion_site_symmetry_1
_geom_torsion_site_symmetry_4
C52 C47 C48 C49 0.0 . .
C53 C47 C48 C49 -177.5(16) . .
C47 C48 C49 C50 0.0 . .
C48 C49 C50 C51 0.0 . .
C48 C49 C50 C54 -177.8(9) . .
C49 C50 C51 C52 0.0 . .
C54 C50 C51 C52 177.8(9) . .
C50 C51 C52 C47 0.0 . .
C48 C47 C52 C51 0.0 . .
C53 C47 C52 C51 177.5(16) . .
Cd3 O9 C53 O10 1(3) . .
Cd3 O9 C53 C47 170.1(16) . .
Cd2 O10 C53 O9 -128(3) . .
Cd3 O10 C53 O9 -1(3) . .
Cd2 O10 C53 C47 64(4) . .
Cd3 O10 C53 C47 -168(2) . .
C48 C47 C53 O9 -173(2) . .
C52 C47 C53 O9 10(3) . .
C48 C47 C53 O10 -5(3) . .
C52 C47 C53 O10 178(2) . .
C49 C50 C54 C55 107.6(11) . .
C51 C50 C54 C55 -70.2(13) . .
C50 C54 C55 C56 167.6(15) . .
Cd1 O11 C56 O12 -2(3) 3_667 .
Cd1 O11 C56 C55 169.5(18) 3_667 .
Cd2 O12 C56 O11 -95(3) 3_667 .
Cd1 O12 C56 O11 2(3) 3_667 .
Cd2 O12 C56 C55 94(2) 3_667 .
Cd1 O12 C56 C55 -169(2) 3_667 .
C54 C55 C56 O11 -163(2) . .
C54 C55 C56 O12 9(3) . .
C52' C47' C48' C49' 0.0 . .
C53' C47' C48' C49' -176.2(19) . .
C47' C48' C49' C50' 0.0 . .
C48' C49' C50' C51' 0.0 . .
C48' C49' C50' C54' 174.0(9) . .
C49' C50' C51' C52' 0.0 . .
C54' C50' C51' C52' -174.2(9) . .
C50' C51' C52' C47' 0.0 . .
C48' C47' C52' C51' 0.0 . .
C53' C47' C52' C51' 176.5(18) . .
Cd2 O10' C53' O9' -64(5) 3_667 .
Cd2 O10' C53' C47' 108(3) 3_667 .
Cd1 O9' C53' O10' -33(4) 3_667 .
Cd1 O9' C53' C47' 155(2) 3_667 .
C48' C47' C53' O10' -156(2) . .
C52' C47' C53' O10' 28(4) . .
C48' C47' C53' O9' 16(4) . .
C52' C47' C53' O9' -160(3) . .
C51' C50' C54' C55' -102.1(11) . .
C49' C50' C54' C55' 83.8(14) . .
C50' C54' C55' C56' -163.4(17) . .
Cd2 O12' C56' O11' -108(3) . .
Cd2 O12' C56' C55' 70(4) . .
Cd3 O11' C56' O12' -12(3) . .
Cd3 O11' C56' C55' 169.8(19) . .
C54' C55' C56' O12' -171(2) . .
C54' C55' C56' O11' 7(3) . .
C56' O12' Cd2 O10' -105(4) . 3_667
C56' O12' Cd2 O4 -20(4) . 1_565
C56' O12' Cd2 O13 -179(4) . .
C56' O12' Cd2 O6 123(3) . .
C56' O12' Cd2 O10 66(19) . .
C56' O12' Cd2 O12 -108(4) . 3_667
C53 O10 Cd2 O12' -103(19) . .
Cd3 O10 Cd2 O12' 139(20) . .
C53 O10 Cd2 O10' -94(3) . 3_667
Cd3 O10 Cd2 O10' 148.2(13) . 3_667
C53 O10 Cd2 O4 -9(3) . 1_565
Cd3 O10 Cd2 O4 -127.0(9) . 1_565
C53 O10 Cd2 O13 -167(3) . .
Cd3 O10 Cd2 O13 75.1(9) . .
C53 O10 Cd2 O6 129(2) . .
Cd3 O10 Cd2 O6 11(2) . .
C53 O10 Cd2 O12 -97(3) . 3_667
Cd3 O10 Cd2 O12 144.8(12) . 3_667
C56' O11' Cd3 N2 -85.4(16) . 3_657
C56' O11' Cd3 N3 -178.7(17) . .
C56' O11' Cd3 O8 122(2) . 3_656
C56' O11' Cd3 O14 89.4(16) . .
C56' O11' Cd3 O7 -2(2) . 3_656
C56' O11' Cd3 O9 -41(11) . .
C56' O11' Cd3 O10 4.9(15) . .
C56' O11' Cd3 C20 27(4) . 3_656
C53 O9 Cd3 O11' 129(13) . .
C53 O9 Cd3 N2 -95(2) . 3_657
C53 O9 Cd3 N3 172(2) . .
C53 O9 Cd3 O8 102(5) . 3_656
C53 O9 Cd3 O14 80(2) . .
C53 O9 Cd3 O7 -15(3) . 3_656
C53 O9 Cd3 O10 -0.4(18) . .
C53 O9 Cd3 C20 3(4) . 3_656
C53 O10 Cd3 O11' -6.1(18) . .
Cd2 O10 Cd3 O11' 131.2(17) . .
C53 O10 Cd3 N2 83.5(17) . 3_657
Cd2 O10 Cd3 N2 -139.2(10) . 3_657
C53 O10 Cd3 N3 -11(2) . .
Cd2 O10 Cd3 N3 126.1(9) . .
C53 O10 Cd3 O8 -165.2(14) . 3_656
Cd2 O10 Cd3 O8 -27.8(15) . 3_656
C53 O10 Cd3 O14 -94.6(17) . .
Cd2 O10 Cd3 O14 42.8(10) . .
C53 O10 Cd3 O7 169.1(17) . 3_656
Cd2 O10 Cd3 O7 -53.6(10) . 3_656
C53 O10 Cd3 O9 0.3(16) . .
Cd2 O10 Cd3 O9 137.6(18) . .
C53 O10 Cd3 C20 -178.5(15) . 3_656
Cd2 O10 Cd3 C20 -41.2(12) . 3_656
N4 Cd1 O1 C7 -17.4(3) 3_666 .
O9' Cd1 O1 C7 170.4(9) 3_667 .
O6 Cd1 O1 C7 -105.8(2) . .
N1 Cd1 O1 C7 80.8(2) . .
O11 Cd1 O1 C7 164.7(9) 3_667 .
O12 Cd1 O1 C7 177.8(7) 3_667 .
O2 Cd1 O1 C7 -2.4(2) . .
N4 Cd1 O2 C7 172.8(2) 3_666 .
O9' Cd1 O2 C7 -75(4) 3_667 .
O1 Cd1 O2 C7 2.5(2) . .
O6 Cd1 O2 C7 83.1(2) . .
N1 Cd1 O2 C7 -92.9(2) . .
O11 Cd1 O2 C7 -131(3) 3_667 .
O12 Cd1 O2 C7 2.7(9) 3_667 .
O12' Cd2 O6 C19 -16(2) . .
O10' Cd2 O6 C19 -152.9(10) 3_667 .
O4 Cd2 O6 C19 126.0(2) 1_565 .
O13 Cd2 O6 C19 -72.1(2) . .
O10 Cd2 O6 C19 -10.4(15) . .
O12 Cd2 O6 C19 -152.4(8) 3_667 .
O12' Cd2 O6 Cd1 126(2) . .
O10' Cd2 O6 Cd1 -10.9(10) 3_667 .
O4 Cd2 O6 Cd1 -91.92(12) 1_565 .
O13 Cd2 O6 Cd1 69.95(11) . .
O10 Cd2 O6 Cd1 131.6(15) . .
O12 Cd2 O6 Cd1 -10.4(8) 3_667 .
N4 Cd1 O6 C19 -85.4(3) 3_666 .
O9' Cd1 O6 C19 178.9(7) 3_667 .
O1 Cd1 O6 C19 53.9(3) . .
N1 Cd1 O6 C19 144.2(9) . .
O11 Cd1 O6 C19 -171.7(6) 3_667 .
O12 Cd1 O6 C19 134.1(9) 3_667 .
O2 Cd1 O6 C19 1.2(3) . .
N4 Cd1 O6 Cd2 150.76(12) 3_666 .
O9' Cd1 O6 Cd2 55.1(6) 3_667 .
O1 Cd1 O6 Cd2 -69.89(10) . .
N1 Cd1 O6 Cd2 20.4(10) . .
O11 Cd1 O6 Cd2 64.5(6) 3_667 .
O12 Cd1 O6 Cd2 10.3(8) 3_667 .
O2 Cd1 O6 Cd2 -122.64(10) . .
N4 Cd1 N1 C21 -110.1(4) 3_666 .
O9' Cd1 N1 C21 -14.5(7) 3_667 .
O1 Cd1 N1 C21 110.2(4) . .
O6 Cd1 N1 C21 20.0(11) . .
O11 Cd1 N1 C21 -24.3(7) 3_667 .
O12 Cd1 N1 C21 29.9(9) 3_667 .
O2 Cd1 N1 C21 163.6(4) . .
N4 Cd1 N1 C25 66.4(3) 3_666 .
O9' Cd1 N1 C25 162.0(6) 3_667 .
O1 Cd1 N1 C25 -73.3(3) . .
O6 Cd1 N1 C25 -163.5(8) . .
O11 Cd1 N1 C25 152.2(6) 3_667 .
O12 Cd1 N1 C25 -153.6(9) 3_667 .
O2 Cd1 N1 C25 -19.9(3) . .
O11' Cd3 N3 C38 -157.6(9) . .
N2 Cd3 N3 C38 113.1(4) 3_657 .
O8 Cd3 N3 C38 7.7(4) 3_656 .
O14 Cd3 N3 C38 -73.8(4) . .
O7 Cd3 N3 C38 26.1(5) 3_656 .
O9 Cd3 N3 C38 -162.1(9) . .
O10 Cd3 N3 C38 -153.5(10) . .
C20 Cd3 N3 C38 13.3(4) 3_656 .
O11' Cd3 N3 C34 11.9(8) . .
N2 Cd3 N3 C34 -77.4(3) 3_657 .
O8 Cd3 N3 C34 177.3(3) 3_656 .
O14 Cd3 N3 C34 95.7(3) . .
O7 Cd3 N3 C34 -164.4(3) 3_656 .
O9 Cd3 N3 C34 7.4(9) . .
O10 Cd3 N3 C34 16.0(10) . .
C20 Cd3 N3 C34 -177.2(3) 3_656 .
C6 C1 C2 C3 -1.3(7) . .
C7 C1 C2 C3 177.7(4) . .
C1 C2 C3 C4 0.5(8) . .
C2 C3 C4 C5 0.4(8) . .
C2 C3 C4 C8 -178.3(5) . .
C3 C4 C5 C6 -0.6(8) . .
C8 C4 C5 C6 178.2(5) . .
C2 C1 C6 C5 1.2(7) . .
C7 C1 C6 C5 -177.9(4) . .
C4 C5 C6 C1 -0.2(8) . .
Cd1 O2 C7 O1 -4.3(4) . .
Cd1 O2 C7 C1 174.6(3) . .
Cd1 O1 C7 O2 4.7(4) . .
Cd1 O1 C7 C1 -174.3(3) . .
C6 C1 C7 O2 -1.4(6) . .
C2 C1 C7 O2 179.6(4) . .
C6 C1 C7 O1 177.6(4) . .
C2 C1 C7 O1 -1.4(6) . .
C5 C4 C8 C9 -82.3(7) . .
C3 C4 C8 C9 96.4(7) . .
C4 C8 C9 C10 168.6(5) . .
Cd2 O4 C10 O3 3.0(5) 1_545 .
Cd2 O4 C10 C9 -179.0(3) 1_545 .
C8 C9 C10 O3 -5.4(7) . .
C8 C9 C10 O4 176.6(5) . .
C16 C11 C12 C13 -0.7(6) . .
C17 C11 C12 C13 -176.8(4) . .
C11 C12 C13 C14 0.3(7) . .
C12 C13 C14 C15 -0.3(6) . .
C12 C13 C14 C20 176.9(4) . .
C13 C14 C15 C16 0.7(6) . .
C20 C14 C15 C16 -176.3(4) . .
C12 C11 C16 C15 1.1(6) . .
C17 C11 C16 C15 177.2(4) . .
C14 C15 C16 C11 -1.2(6) . .
C16 C11 C17 C18 136.5(4) . .
C12 C11 C17 C18 -47.5(5) . .
C11 C17 C18 C19 166.7(3) . .
Cd2 O6 C19 O5 -14.0(4) . .
Cd1 O6 C19 O5 -140.0(3) . .
Cd2 O6 C19 C18 164.5(3) . .
Cd1 O6 C19 C18 38.5(5) . .
C17 C18 C19 O5 14.9(5) . .
C17 C18 C19 O6 -163.7(3) . .
Cd3 O8 C20 O7 6.2(4) 3_656 .
Cd3 O8 C20 C14 -174.7(3) 3_656 .
Cd3 O7 C20 O8 -6.1(4) 3_656 .
Cd3 O7 C20 C14 174.7(3) 3_656 .
C15 C14 C20 O8 -173.8(4) . .
C13 C14 C20 O8 9.1(6) . .
C15 C14 C20 O7 5.4(6) . .
C13 C14 C20 O7 -171.7(4) . .
C15 C14 C20 Cd3 103(4) . 3_656
C13 C14 C20 Cd3 -75(4) . 3_656
C25 N1 C21 C22 -2.2(7) . .
Cd1 N1 C21 C22 174.5(4) . .
N1 C21 C22 C23 1.9(8) . .
C21 C22 C23 C24 -0.5(7) . .
C21 C22 C23 C26 176.4(5) . .
C22 C23 C24 C25 -0.3(7) . .
C26 C23 C24 C25 -177.2(4) . .
C21 N1 C25 C24 1.2(7) . .
Cd1 N1 C25 C24 -175.5(3) . .
C23 C24 C25 N1 0.0(7) . .
C24 C23 C26 C27 98.5(5) . .
C22 C23 C26 C27 -78.3(6) . .
C23 C26 C27 C28 178.7(4) . .
C26 C27 C28 C31 -177.7(4) . .
C33 N2 C29 C30 0.4(7) . .
Cd3 N2 C29 C30 178.3(4) 3_657 .
N2 C29 C30 C31 1.4(8) . .
C29 C30 C31 C32 -2.6(7) . .
C29 C30 C31 C28 -179.0(4) . .
C27 C28 C31 C30 83.4(5) . .
C27 C28 C31 C32 -92.7(5) . .
C30 C31 C32 C33 2.2(8) . .
C28 C31 C32 C33 178.6(5) . .
C29 N2 C33 C32 -0.8(8) . .
Cd3 N2 C33 C32 -178.7(4) 3_657 .
C31 C32 C33 N2 -0.5(9) . .
C38 N3 C34 C35 1.8(7) . .
Cd3 N3 C34 C35 -168.3(4) . .
N3 C34 C35 C36 -3.1(8) . .
C34 C35 C36 C37 2.6(9) . .
C34 C35 C36 C39 176.1(6) . .
C35 C36 C37 C38 -1.2(11) . .
C39 C36 C37 C38 -174.8(7) . .
C34 N3 C38 C37 -0.3(8) . .
Cd3 N3 C38 C37 169.6(5) . .
C36 C37 C38 N3 0.0(11) . .
C35 C36 C39 C40 -86.8(10) . .
C37 C36 C39 C40 86.5(9) . .
C36 C39 C40 C41 -176.2(9) . .
C39 C40 C41 C44 160.7(9) . .
C46 N4 C42 C43 -3.1(10) . .
Cd1 N4 C42 C43 172.3(6) 3_666 .
N4 C42 C43 C44 7.8(12) . .
C42 C43 C44 C45 -10.1(14) . .
C42 C43 C44 C41 179.1(8) . .
C40 C41 C44 C45 -70.1(13) . .
C40 C41 C44 C43 100.6(11) . .
C43 C44 C45 C46 8.2(15) . .
C41 C44 C45 C46 179.3(8) . .
C42 N4 C46 C45 0.9(11) . .
Cd1 N4 C46 C45 -174.8(7) 3_666 .
C44 C45 C46 N4 -3.7(15) . .
